data_7219254
loop_
_publ_author_name
'Yan, Zhi-hao'
'Wang, Wen'
'Zhang, Liangliang'
'zhang, xiaowei'
'Wang, Lei'
'Wang, Rongming'
'Sun, Daofeng'

_publ_section_title
;
 Crystal structures, topologies and luminescent properties of three
 Zn(II)/Cd(II) coordination networks based on naphthalene-2,6-dicarboxylic
 acid and different bis(imidazole) linkers
;
_journal_name_full 'RSC Adv.'
_journal_paper_doi 10.1039/C4RA14862B
_journal_year 2015
_chemical_formula_moiety 'C26 H20 N4 O4 Zn, H2 O'
_chemical_formula_sum 'C26 H22 N4 O5 Zn'
_chemical_formula_weight 535.85
_chemical_name_systematic
;
 ? 
;
_space_group_crystal_system triclinic
_space_group_IT_number 2
_space_group_name_Hall '-P 1'
_space_group_name_H-M_alt 'P -1'
_symmetry_space_group_name_Hall '-P 1'
_symmetry_space_group_name_H-M 'P -1'
_atom_sites_solution_hydrogens geom
_atom_sites_solution_primary iterative
_atom_sites_solution_secondary difmap
_audit_creation_date 2015-01-06
_audit_creation_method
;
Olex2 1.2
(compiled 2014.12.26 svn.r3119 for OlexSys, GUI svn.r4975)
;
_audit_update_record
;
2015-01-06 deposited with the CCDC.
2015-01-09 downloaded from the CCDC.
;
_cell_angle_alpha 70.299(3)
_cell_angle_beta 79.799(3)
_cell_angle_gamma 72.102(3)
_cell_formula_units_Z 2
_cell_length_a 9.5458(3)
_cell_length_b 10.5524(3)
_cell_length_c 13.9153(5)
_cell_measurement_reflns_used 6635
_cell_measurement_temperature 296.11(13)
_cell_measurement_theta_max 70.5140
_cell_measurement_theta_min 4.6200
_cell_volume 1251.56(8)
_computing_cell_refinement
;
CrysAlisPro, Agilent Technologies,
Version 1.171.36.32 (release 02-08-2013 CrysAlis171 .NET)
(compiled Aug  2 2013,16:46:58)
;
_computing_data_collection
;
CrysAlisPro, Agilent Technologies,
Version 1.171.36.32 (release 02-08-2013 CrysAlis171 .NET)
(compiled Aug  2 2013,16:46:58)
;
_computing_data_reduction
;
CrysAlisPro, Agilent Technologies,
Version 1.171.36.32 (release 02-08-2013 CrysAlis171 .NET)
(compiled Aug  2 2013,16:46:58)
;
_computing_molecular_graphics 'Olex2 (Dolomanov et al., 2009)'
_computing_publication_material 'Olex2 (Dolomanov et al., 2009)'
_computing_structure_refinement 'XL (Sheldrick, 2008)'
_computing_structure_solution
;
Superflip (Palatinus & Chapuis, 2007;Palatinus & van der Lee, 2008;
Palatinus et al., 2012)
;
_diffrn_ambient_temperature 296.11(13)
_diffrn_detector_area_resol_mean 16.0450
_diffrn_measured_fraction_theta_full 0.996
_diffrn_measured_fraction_theta_max 0.996
_diffrn_measurement_details
;
  1 omega  -26.00   32.00   1.0000    1.0000
omega____ theta____ kappa____ phi______ frames
    -        0.0000   38.0000 -180.0000 58

  2 omega  -63.00    1.00   1.0000    1.0000
omega____ theta____ kappa____ phi______ frames
    -        0.0000  -57.0000   30.0000 64

  3 omega   35.00   70.00   1.0000    1.0000
omega____ theta____ kappa____ phi______ frames
    -        0.0000   38.0000 -180.0000 35

  4 omega   96.00  123.00   1.0000    1.0000
omega____ theta____ kappa____ phi______ frames
    -       54.0000   57.0000   60.0000 27

  5 omega  -14.00   71.00   1.0000    1.0000
omega____ theta____ kappa____ phi______ frames
    -       54.0000  -57.0000  -90.0000 85

  6 omega   15.00   50.00   1.0000    1.0000
omega____ theta____ kappa____ phi______ frames
    -       54.0000  -57.0000  120.0000 35

  7 omega   96.00  122.00   1.0000    1.0000
omega____ theta____ kappa____ phi______ frames
    -       54.0000   77.0000   30.0000 26

  8 omega  -11.00   71.00   1.0000    1.0000
omega____ theta____ kappa____ phi______ frames
    -       54.0000  -57.0000   30.0000 82

  9 omega    7.00  126.00   1.0000    1.0000
omega____ theta____ kappa____ phi______ frames
    -       54.0000   19.0000 -150.0000 119

 10 omega   23.00  110.00   1.0000    1.0000
omega____ theta____ kappa____ phi______ frames
    -       54.0000 -125.0000  -90.0000 87

 11 omega   27.00   60.00   1.0000    1.0000
omega____ theta____ kappa____ phi______ frames
    -       54.0000   77.0000   30.0000 33

 12 omega   61.00  139.00   1.0000    1.0000
omega____ theta____ kappa____ phi______ frames
    -      108.0000  178.0000  -60.0000 78

 13 omega   76.00  103.00   1.0000    1.0000
omega____ theta____ kappa____ phi______ frames
    -      108.0000 -111.0000 -180.0000 27

 14 omega   35.00   67.00   1.0000    1.0000
omega____ theta____ kappa____ phi______ frames
    -      108.0000  -38.0000  -30.0000 32

 15 omega   98.00  171.00   1.0000    1.0000
omega____ theta____ kappa____ phi______ frames
    -      108.0000   63.0000   30.0000 73

 16 omega   65.00  122.00   1.0000    1.0000
omega____ theta____ kappa____ phi______ frames
    -      108.0000  -77.0000   60.0000 57

 17 omega   45.00   90.00   1.0000    1.0000
omega____ theta____ kappa____ phi______ frames
    -      108.0000  -38.0000   60.0000 45

 18 omega   46.00   89.00   1.0000    1.0000
omega____ theta____ kappa____ phi______ frames
    -      108.0000  -25.0000 -150.0000 43

 19 omega   48.00  101.00   1.0000    1.0000
omega____ theta____ kappa____ phi______ frames
    -      108.0000  -50.0000    0.0000 53

 20 omega   36.00   71.00   1.0000    1.0000
omega____ theta____ kappa____ phi______ frames
    -      108.0000  -38.0000  120.0000 35

 21 omega   41.00  107.00   1.0000    1.0000
omega____ theta____ kappa____ phi______ frames
    -      108.0000  -63.0000 -120.0000 66

 22 omega   56.00   97.00   1.0000    1.0000
omega____ theta____ kappa____ phi______ frames
    -      108.0000 -111.0000   30.0000 41

 23 omega   75.00  115.00   1.0000    1.0000
omega____ theta____ kappa____ phi______ frames
    -      108.0000 -111.0000   60.0000 40

 24 omega   40.00   93.00   1.0000    1.0000
omega____ theta____ kappa____ phi______ frames
    -      108.0000  -38.0000  -90.0000 53

 25 omega   37.00  176.00   1.0000    1.0000
omega____ theta____ kappa____ phi______ frames
    -      108.0000  -12.0000    0.0000 139

 26 omega   35.00  114.00   1.0000    1.0000
omega____ theta____ kappa____ phi______ frames
    -      108.0000 -111.0000  -90.0000 79

 27 omega  -27.00   73.00   1.0000    1.0000
omega____ theta____ kappa____ phi______ frames
    -        0.0000   38.0000    0.0000 100

 28 omega  -74.00   49.00   1.0000    1.0000
omega____ theta____ kappa____ phi______ frames
    -        0.0000  -19.0000  150.0000 123

 29 omega   32.00  123.00   1.0000    1.0000
omega____ theta____ kappa____ phi______ frames
    -       54.0000   57.0000  -60.0000 91

 30 omega   22.00  125.00   1.0000    1.0000
omega____ theta____ kappa____ phi______ frames
    -       54.0000   77.0000 -150.0000 103

 31 omega   22.00  125.00   1.0000    1.0000
omega____ theta____ kappa____ phi______ frames
    -       54.0000   77.0000   90.0000 103

 32 omega   22.00  125.00   1.0000    1.0000
omega____ theta____ kappa____ phi______ frames
    -       54.0000   77.0000  150.0000 103

 33 omega   32.00  123.00   1.0000    1.0000
omega____ theta____ kappa____ phi______ frames
    -       54.0000   57.0000   30.0000 91

 34 omega   22.00  125.00   1.0000    1.0000
omega____ theta____ kappa____ phi______ frames
    -       54.0000   77.0000  -30.0000 103

 35 omega   76.00  178.00   1.0000    1.0000
omega____ theta____ kappa____ phi______ frames
    -      108.0000   77.0000   60.0000 102

 36 omega   68.00  178.00   1.0000    1.0000
omega____ theta____ kappa____ phi______ frames
    -      108.0000   25.0000  -60.0000 110

 37 omega   36.00  178.00   1.0000    1.0000
omega____ theta____ kappa____ phi______ frames
    -      108.0000   12.0000 -150.0000 142
;
_diffrn_measurement_device_type 'SuperNova, Dual, Cu at zero, Eos'
_diffrn_measurement_method '\w scans'
_diffrn_orient_matrix_UB_11 -0.0429587000
_diffrn_orient_matrix_UB_12 -0.0393295000
_diffrn_orient_matrix_UB_13 -0.0856807000
_diffrn_orient_matrix_UB_21 -0.1549179000
_diffrn_orient_matrix_UB_22 0.1009825000
_diffrn_orient_matrix_UB_23 0.0052407000
_diffrn_orient_matrix_UB_31 0.0557849000
_diffrn_orient_matrix_UB_32 0.1189606000
_diffrn_orient_matrix_UB_33 -0.0809516000
_diffrn_radiation_monochromator mirror
_diffrn_radiation_type MoK\a
_diffrn_radiation_wavelength 0.71000
_diffrn_reflns_av_R_equivalents 0.0479
_diffrn_reflns_av_unetI/netI 0.0367
_diffrn_reflns_limit_h_max 11
_diffrn_reflns_limit_h_min -11
_diffrn_reflns_limit_k_max 12
_diffrn_reflns_limit_k_min -11
_diffrn_reflns_limit_l_max 16
_diffrn_reflns_limit_l_min -16
_diffrn_reflns_number 12593
_diffrn_reflns_theta_full 25.00
_diffrn_reflns_theta_max 25.00
_diffrn_reflns_theta_min 1.56
_diffrn_source 'SuperNova (Cu) X-ray Source'
_exptl_absorpt_coefficient_mu 1.025
_exptl_absorpt_correction_type none
_exptl_crystal_density_diffrn 1.422
_exptl_crystal_density_method 'not measured'
_exptl_crystal_F_000 552
_refine_diff_density_max 1.553
_refine_diff_density_min -0.589
_refine_diff_density_rms 0.115
_refine_ls_extinction_method none
_refine_ls_goodness_of_fit_ref 1.081
_refine_ls_hydrogen_treatment constr
_refine_ls_matrix_type full
_refine_ls_number_parameters 330
_refine_ls_number_reflns 4409
_refine_ls_number_restraints 0
_refine_ls_restrained_S_all 1.081
_refine_ls_R_factor_all 0.0820
_refine_ls_R_factor_gt 0.0745
_refine_ls_shift/su_max 0.000
_refine_ls_shift/su_mean 0.000
_refine_ls_structure_factor_coef Fsqd
_refine_ls_weighting_details 'calc w=1/[\s^2^(Fo^2^)+(0.1380P)^2^+2.7520P] where P=(Fo^2^+2Fc^2^)/3'
_refine_ls_weighting_scheme calc
_refine_ls_wR_factor_gt 0.2226
_refine_ls_wR_factor_ref 0.2308
_reflns_number_gt 3954
_reflns_number_total 4409
_reflns_threshold_expression >2sigma(I)
_cod_data_source_file c4ra14862b2.cif
_cod_data_source_block 2
_cod_database_code 7219254
_chemical_oxdiff_formula 'C H O N Zn'
_reflns_odcompleteness_completeness 99.71
_reflns_odcompleteness_iscentric 1
_reflns_odcompleteness_theta 66.97
_olex2_refinement_description
;
1. Others
 Fixed Uiso: H16(0.066) H11(0.063) H26A(0.09) H26B(0.09) H26C(0.09) H10(0.063)
 H22(0.065) H14(0.055) H3(0.081) H5(0.092) H6(0.09) H15(0.06) H24(0.054)
 H13(0.056) H19A(0.161) H19B(0.161) H19C(0.161) H21(0.063) H9(0.061) H20(0.05)
 H5A(0.171) H5B(0.171)
 Fixed X: H16(0.4692) H11(0.8216) H26A(0.1589) H26B(0.2934) H26C(0.1965)
 H10(0.6891) H22(0.3247) H14(0.7947) H3(0.2358) H5(0.0232) H6(-0.1482)
 H15(0.8115) H24(0.0344) H13(0.3922) H19A(0.726) H19B(0.5883) H19C(0.5838)
 H21(0.4827) H9(0.9661) H20(0.2145) H5A(-0.042) H5B(0.1059)
 Fixed Y: H16(-0.3154) H11(0.578) H26A(-0.1736) H26B(-0.1806) H26C(-0.2854)
 H10(0.4311) H22(0.168) H14(-0.0761) H3(0.4873) H5(0.1883) H6(0.3101) H15(-
 0.3227) H24(0.2152) H13(-0.1079) H19A(-0.5141) H19B(-0.39) H19C(-0.5444)
 H21(0.2335) H9(0.3182) H20(0.0576) H5A(0.0522) H5B(-0.0217)
 Fixed Z: H16(1.0608) H11(0.3542) H26A(0.723) H26B(0.6402) H26C(0.6649)
 H10(0.4628) H22(0.389) H14(0.7621) H3(0.8637) H5(0.9698) H6(1.0703)
 H15(0.8536) H24(0.4079) H13(0.8596) H19A(0.7865) H19B(0.747) H19C(0.7681)
 H21(0.473) H9(0.6809) H20(0.6877) H5A(0.8559) H5B(0.8597)
;
_olex2_submission_special_instructions 'No special instructions were received'

loop_
_space_group_symop_id
_space_group_symop_operation_xyz
1 'x, y, z'
2 '-x, -y, -z'

loop_
_atom_site_label
_atom_site_type_symbol
_atom_site_fract_x
_atom_site_fract_y
_atom_site_fract_z
_atom_site_U_iso_or_equiv
_atom_site_adp_type
_atom_site_occupancy
_atom_site_calc_flag
_atom_site_refinement_flags_posn
Zn1 Zn 0.48429(6) 0.16205(6) 0.71636(5) 0.0456(3) Uani 1 d .
O2 O 0.7636(6) 0.1920(5) 0.7418(4) 0.0781(14) Uani 1 d .
O3 O 0.3675(5) 0.2882(4) 0.7959(3) 0.0580(10) Uani 1 d .
O4 O 0.2355(5) 0.1360(5) 0.8424(4) 0.0734(13) Uani 1 d .
O1 O 0.6218(5) 0.2576(5) 0.6182(3) 0.0636(11) Uani 1 d .
N3 N 0.5699(4) -0.0387(4) 0.7942(3) 0.0407(9) Uani 1 d .
N4 N 0.5839(5) -0.2587(4) 0.8775(3) 0.0416(9) Uani 1 d .
N2 N 0.2286(5) 0.0916(4) 0.5345(3) 0.0428(9) Uani 1 d .
N1 N 0.3711(4) 0.1507(4) 0.6093(3) 0.0411(9) Uani 1 d .
C16 C 0.4814(7) -0.3906(6) 1.0367(4) 0.0548(14) Uani 1 d .
H16 H 0.4692 -0.3154 1.0608 0.066 Uiso 1 calc R
C11 C 0.8514(6) 0.5259(6) 0.4194(5) 0.0524(13) Uani 1 d .
H11 H 0.8216 0.5780 0.3542 0.063 Uiso 1 calc R
C26 C 0.1951(7) -0.1917(6) 0.6587(5) 0.0600(15) Uani 1 d .
H26A H 0.1589 -0.1736 0.7230 0.090 Uiso 1 calc GR
H26B H 0.2934 -0.1806 0.6402 0.090 Uiso 1 calc GR
H26C H 0.1965 -0.2854 0.6649 0.090 Uiso 1 calc GR
C25 C 0.0957(6) -0.0905(5) 0.5774(4) 0.0431(11) Uani 1 d .
C10 C 0.7725(6) 0.4386(6) 0.4840(5) 0.0525(13) Uani 1 d .
H10 H 0.6891 0.4311 0.4628 0.063 Uiso 1 calc R
C1 C 0.2604(7) 0.2463(6) 0.8444(4) 0.0556(14) Uani 1 d .
C22 C 0.3222(7) 0.1537(7) 0.4589(4) 0.0544(13) Uani 1 d .
H22 H 0.3247 0.1680 0.3890 0.065 Uiso 1 calc R
C2 C 0.1489(8) 0.3304(8) 0.9066(5) 0.071(2) Uani 1 d .
C14 C 0.7154(6) -0.1133(5) 0.7930(4) 0.0455(11) Uani 1 d .
H14 H 0.7947 -0.0761 0.7621 0.055 Uiso 1 calc R
C3 C 0.1607(8) 0.4516(8) 0.9054(5) 0.0674(17) Uani 1 d .
H3 H 0.2358 0.4873 0.8637 0.081 Uiso 1 calc R
C8 C 0.8174(6) 0.3582(5) 0.5847(5) 0.0492(13) Uani 1 d .
C5 C 0.0304(8) 0.2741(9) 0.9701(6) 0.077(2) Uani 1 d .
H5 H 0.0232 0.1883 0.9698 0.092 Uiso 1 calc R
C6 C -0.0712(8) 0.3446(8) 1.0304(6) 0.0749(19) Uani 1 d .
H6 H -0.1482 0.3101 1.0703 0.090 Uiso 1 calc R
C15 C 0.7256(6) -0.2497(5) 0.8437(4) 0.0497(12) Uani 1 d .
H15 H 0.8115 -0.3227 0.8536 0.060 Uiso 1 calc R
C24 C 0.0196(6) 0.1282(5) 0.4450(4) 0.0446(11) Uani 1 d .
H24 H 0.0344 0.2152 0.4079 0.054 Uiso 1 calc R
C7 C 0.7279(6) 0.2598(5) 0.6546(5) 0.0514(13) Uani 1 d .
C13 C 0.4943(6) -0.1302(5) 0.8464(4) 0.0470(12) Uani 1 d .
H13 H 0.3922 -0.1079 0.8596 0.056 Uiso 1 calc R
C19 C 0.6201(14) -0.4844(9) 0.7904(6) 0.108(4) Uani 1 d .
H19A H 0.7260 -0.5141 0.7865 0.161 Uiso 1 calc GR
H19B H 0.5883 -0.3900 0.7470 0.161 Uiso 1 calc GR
H19C H 0.5838 -0.5444 0.7681 0.161 Uiso 1 calc GR
C17 C 0.5399(6) -0.3834(5) 0.9393(4) 0.0431(11) Uani 1 d .
C12 C 0.9769(6) 0.5375(5) 0.4506(4) 0.0442(11) Uani 1 d .
C23 C 0.1124(6) 0.0419(5) 0.5196(4) 0.0444(11) Uani 1 d .
C21 C 0.4088(6) 0.1894(6) 0.5056(4) 0.0528(13) Uani 1 d .
H21 H 0.4827 0.2335 0.4730 0.063 Uiso 1 calc R
C9 C 0.9376(6) 0.3705(5) 0.6154(5) 0.0510(13) Uani 1 d .
H9 H 0.9661 0.3182 0.6809 0.061 Uiso 1 calc R
C20 C 0.2620(5) 0.0928(5) 0.6241(4) 0.0416(10) Uani 1 d .
H20 H 0.2145 0.0576 0.6877 0.050 Uiso 1 calc R
C4 C 0.0523(7) 0.5351(7) 0.9717(5) 0.0618(16) Uani 1 d .
C18 C 0.5609(8) -0.4917(6) 0.8987(4) 0.0565(14) Uani 1 d .
O5 O 0.0298(9) 0.0032(9) 0.8271(6) 0.114(2) Uani 1 d .
H5A H -0.0420 0.0522 0.8559 0.171 Uiso 1 d G
H5B H 0.1059 -0.0217 0.8597 0.171 Uiso 1 d G

loop_
_atom_site_aniso_label
_atom_site_aniso_U_11
_atom_site_aniso_U_22
_atom_site_aniso_U_33
_atom_site_aniso_U_23
_atom_site_aniso_U_13
_atom_site_aniso_U_12
Zn1 0.0501(4) 0.0379(4) 0.0513(4) -0.0115(3) 0.0026(3) -0.0213(3)
O2 0.091(3) 0.070(3) 0.080(3) 0.004(2) -0.008(3) -0.058(3)
O3 0.063(2) 0.050(2) 0.068(3) -0.0310(19) -0.010(2) -0.0067(18)
O4 0.066(3) 0.074(3) 0.082(3) -0.037(3) 0.018(2) -0.018(2)
O1 0.073(3) 0.064(3) 0.065(3) -0.012(2) 0.012(2) -0.051(2)
N3 0.047(2) 0.0295(19) 0.046(2) -0.0045(16) 0.0023(18) -0.0220(17)
N4 0.051(2) 0.0286(19) 0.044(2) -0.0012(16) -0.0005(18) -0.0215(17)
N2 0.046(2) 0.049(2) 0.043(2) -0.0176(18) 0.0043(18) -0.0254(19)
N1 0.044(2) 0.042(2) 0.044(2) -0.0147(17) -0.0003(17) -0.0214(18)
C16 0.087(4) 0.036(3) 0.050(3) -0.015(2) 0.008(3) -0.034(3)
C11 0.054(3) 0.046(3) 0.057(3) -0.006(2) -0.005(2) -0.022(2)
C26 0.070(4) 0.048(3) 0.065(4) -0.009(3) -0.018(3) -0.023(3)
C25 0.048(3) 0.043(3) 0.044(3) -0.017(2) 0.000(2) -0.018(2)
C10 0.051(3) 0.049(3) 0.063(3) -0.015(3) -0.001(2) -0.026(2)
C1 0.057(3) 0.061(4) 0.041(3) -0.020(3) -0.002(2) -0.001(3)
C22 0.063(3) 0.070(4) 0.038(3) -0.019(2) 0.009(2) -0.034(3)
C2 0.077(4) 0.070(4) 0.058(4) -0.033(3) -0.025(3) 0.016(3)
C14 0.044(3) 0.040(3) 0.052(3) -0.003(2) -0.004(2) -0.021(2)
C3 0.066(4) 0.076(4) 0.051(3) -0.020(3) -0.008(3) -0.003(3)
C8 0.049(3) 0.035(2) 0.067(3) -0.016(2) 0.012(2) -0.023(2)
C5 0.065(4) 0.091(5) 0.069(4) -0.036(4) 0.013(3) -0.013(4)
C6 0.069(4) 0.074(4) 0.081(5) -0.020(4) 0.008(4) -0.030(3)
C15 0.048(3) 0.037(3) 0.057(3) -0.001(2) -0.008(2) -0.014(2)
C24 0.054(3) 0.036(2) 0.048(3) -0.012(2) -0.001(2) -0.020(2)
C7 0.054(3) 0.039(3) 0.057(3) -0.009(2) 0.015(3) -0.024(2)
C13 0.046(3) 0.033(2) 0.059(3) -0.004(2) 0.002(2) -0.022(2)
C19 0.197(11) 0.091(6) 0.061(4) -0.036(4) 0.044(6) -0.091(7)
C17 0.058(3) 0.028(2) 0.044(3) -0.0027(19) -0.003(2) -0.022(2)
C12 0.046(3) 0.038(2) 0.049(3) -0.013(2) -0.003(2) -0.013(2)
C23 0.045(3) 0.049(3) 0.050(3) -0.025(2) 0.002(2) -0.020(2)
C21 0.057(3) 0.065(3) 0.045(3) -0.017(3) 0.013(2) -0.038(3)
C9 0.056(3) 0.038(3) 0.058(3) -0.008(2) 0.002(2) -0.021(2)
C20 0.044(2) 0.045(3) 0.041(3) -0.015(2) 0.005(2) -0.023(2)
C4 0.064(3) 0.059(3) 0.057(3) 0.009(3) -0.018(3) -0.031(3)
C18 0.086(4) 0.044(3) 0.046(3) -0.012(2) 0.011(3) -0.037(3)
O5 0.116(5) 0.108(5) 0.125(6) -0.036(4) 0.022(4) -0.056(4)

loop_
_atom_type_symbol
_atom_type_description
_atom_type_scat_dispersion_real
_atom_type_scat_dispersion_imag
_atom_type_scat_source
C C 0.0033 0.0016 'International Tables Vol C Tables 4.2.6.8 and 6.1.1.4'
H H 0.0000 0.0000 'International Tables Vol C Tables 4.2.6.8 and 6.1.1.4'
N N 0.0061 0.0033 'International Tables Vol C Tables 4.2.6.8 and 6.1.1.4'
O O 0.0106 0.0060 'International Tables Vol C Tables 4.2.6.8 and 6.1.1.4'
Zn Zn 0.2839 1.4301 'International Tables Vol C Tables 4.2.6.8 and 6.1.1.4'

loop_
_geom_angle_atom_site_label_1
_geom_angle_atom_site_label_2
_geom_angle_atom_site_label_3
_geom_angle
_geom_angle_site_symmetry_1
_geom_angle_site_symmetry_3
O3 Zn1 N3 117.52(18) . .
O3 Zn1 N1 114.00(17) . .
O1 Zn1 O3 107.29(19) . .
O1 Zn1 N3 116.31(19) . .
O1 Zn1 N1 96.08(18) . .
N3 Zn1 N1 103.71(16) . .
C1 O3 Zn1 110.1(4) . .
C7 O1 Zn1 115.2(4) . .
C14 N3 Zn1 127.4(3) . .
C13 N3 Zn1 126.1(4) . .
C13 N3 C14 106.0(4) . .
C15 N4 C17 126.4(4) . .
C13 N4 C15 107.3(4) . .
C13 N4 C17 126.2(4) . .
C22 N2 C23 126.3(4) . .
C20 N2 C22 107.0(4) . .
C20 N2 C23 126.6(4) . .
C21 N1 Zn1 124.7(3) . .
C20 N1 Zn1 128.3(4) . .
C20 N1 C21 106.6(4) . .
C17 C16 H16 119.3 . .
C17 C16 C18 121.4(5) . 2_647
C18 C16 H16 119.3 2_647 .
C10 C11 H11 119.9 . .
C10 C11 C12 120.2(5) . .
C12 C11 H11 119.9 . .
H26A C26 H26B 109.5 . .
H26A C26 H26C 109.5 . .
H26B C26 H26C 109.5 . .
C25 C26 H26A 109.5 . .
C25 C26 H26B 109.5 . .
C25 C26 H26C 109.5 . .
C24 C25 C26 119.7(5) 2_556 .
C24 C25 C23 116.3(5) 2_556 .
C23 C25 C26 124.0(5) . .
C11 C10 H10 119.9 . .
C11 C10 C8 120.2(5) . .
C8 C10 H10 119.9 . .
O3 C1 O4 123.0(5) . .
O3 C1 C2 120.1(6) . .
O4 C1 C2 117.0(6) . .
N2 C22 H22 126.6 . .
C21 C22 N2 106.8(5) . .
C21 C22 H22 126.6 . .
C3 C2 C1 120.3(8) . .
C3 C2 C5 120.3(6) . .
C5 C2 C1 119.4(7) . .
N3 C14 H14 125.4 . .
C15 C14 N3 109.3(4) . .
C15 C14 H14 125.4 . .
C2 C3 H3 119.5 . .
C2 C3 C4 120.9(7) . .
C4 C3 H3 119.5 . .
C10 C8 C7 118.9(5) . .
C9 C8 C10 119.6(5) . .
C9 C8 C7 121.5(6) . .
C2 C5 H5 119.2 . .
C6 C5 C2 121.6(7) . .
C6 C5 H5 119.2 . .
C5 C6 H6 122.1 . .
C4 C6 C5 115.8(7) 2_567 .
C4 C6 H6 122.1 2_567 .
N4 C15 H15 126.9 . .
C14 C15 N4 106.3(5) . .
C14 C15 H15 126.9 . .
C25 C24 H24 118.7 2_556 .
C23 C24 C25 122.6(5) . 2_556
C23 C24 H24 118.7 . .
O2 C7 C8 119.6(5) . .
O1 C7 O2 124.9(5) . .
O1 C7 C8 115.5(5) . .
N3 C13 N4 111.1(4) . .
N3 C13 H13 124.4 . .
N4 C13 H13 124.4 . .
H19A C19 H19B 109.5 . .
H19A C19 H19C 109.5 . .
H19B C19 H19C 109.5 . .
C18 C19 H19A 109.5 . .
C18 C19 H19B 109.5 . .
C18 C19 H19C 109.5 . .
C16 C17 N4 118.1(4) . .
C16 C17 C18 122.2(5) . .
C18 C17 N4 119.6(5) . .
C11 C12 C12 121.3(6) . 2_766
C11 C12 C9 121.7(5) . 2_766
C12 C12 C9 116.9(6) 2_766 2_766
C25 C23 N2 121.5(5) . .
C24 C23 N2 117.4(5) . .
C24 C23 C25 121.1(5) . .
N1 C21 H21 125.4 . .
C22 C21 N1 109.1(4) . .
C22 C21 H21 125.4 . .
C8 C9 C12 121.7(5) . 2_766
C8 C9 H9 119.2 . .
C12 C9 H9 119.2 2_766 .
N2 C20 H20 124.7 . .
N1 C20 N2 110.5(4) . .
N1 C20 H20 124.7 . .
C6 C4 C3 118.6(6) 2_567 .
C6 C4 C4 130.4(9) 2_567 2_567
C4 C4 C3 111.0(8) 2_567 .
C16 C18 C19 120.3(5) 2_647 .
C17 C18 C16 116.4(5) . 2_647
C17 C18 C19 123.3(5) . .
H5A O5 H5B 109.5 . .

loop_
_geom_bond_atom_site_label_1
_geom_bond_atom_site_label_2
_geom_bond_distance
_geom_bond_site_symmetry_2
Zn1 O3 1.971(4) .
Zn1 O1 1.964(4) .
Zn1 N3 2.008(4) .
Zn1 N1 2.043(4) .
O2 C7 1.230(7) .
O3 C1 1.236(8) .
O4 C1 1.267(8) .
O1 C7 1.219(7) .
N3 C14 1.371(7) .
N3 C13 1.323(6) .
N4 C15 1.373(7) .
N4 C13 1.334(6) .
N4 C17 1.447(6) .
N2 C22 1.377(7) .
N2 C23 1.436(6) .
N2 C20 1.346(6) .
N1 C21 1.374(7) .
N1 C20 1.316(6) .
C16 H16 0.9300 .
C16 C17 1.358(8) .
C16 C18 1.393(7) 2_647
C11 H11 0.9300 .
C11 C10 1.362(8) .
C11 C12 1.396(8) .
C26 H26A 0.9600 .
C26 H26B 0.9600 .
C26 H26C 0.9600 .
C26 C25 1.505(8) .
C25 C24 1.393(7) 2_556
C25 C23 1.399(7) .
C10 H10 0.9300 .
C10 C8 1.433(8) .
C1 C2 1.510(8) .
C22 H22 0.9300 .
C22 C21 1.340(8) .
C2 C3 1.312(10) .
C2 C5 1.456(11) .
C14 H14 0.9300 .
C14 C15 1.353(7) .
C3 H3 0.9300 .
C3 C4 1.532(10) .
C8 C7 1.525(7) .
C8 C9 1.348(8) .
C5 H5 0.9300 .
C5 C6 1.374(10) .
C6 H6 0.9300 .
C6 C4 1.325(10) 2_567
C15 H15 0.9300 .
C24 C25 1.393(7) 2_556
C24 H24 0.9300 .
C24 C23 1.372(8) .
C13 H13 0.9300 .
C19 H19A 0.9600 .
C19 H19B 0.9600 .
C19 H19C 0.9600 .
C19 C18 1.498(9) .
C17 C18 1.386(7) .
C12 C12 1.406(10) 2_766
C12 C9 1.439(7) 2_766
C21 H21 0.9300 .
C9 C12 1.439(7) 2_766
C9 H9 0.9300 .
C20 H20 0.9300 .
C4 C6 1.325(10) 2_567
C4 C4 1.397(12) 2_567
C18 C16 1.393(7) 2_647
O5 H5A 0.8498 .
O5 H5B 0.8498 .

loop_
_geom_torsion_atom_site_label_1
_geom_torsion_atom_site_label_2
_geom_torsion_atom_site_label_3
_geom_torsion_atom_site_label_4
_geom_torsion
_geom_torsion_site_symmetry_1
_geom_torsion_site_symmetry_4
Zn1 O3 C1 O4 1.4(7) . .
Zn1 O3 C1 C2 -176.4(4) . .
Zn1 O1 C7 O2 10.6(8) . .
Zn1 O1 C7 C8 -167.9(4) . .
Zn1 N3 C14 C15 -171.2(4) . .
Zn1 N3 C13 N4 171.5(3) . .
Zn1 N1 C21 C22 172.9(4) . .
Zn1 N1 C20 N2 -172.4(3) . .
O3 Zn1 O1 C7 75.9(5) . .
O3 Zn1 N3 C14 -123.3(4) . .
O3 Zn1 N3 C13 66.3(5) . .
O3 Zn1 N1 C21 118.2(4) . .
O3 Zn1 N1 C20 -70.1(5) . .
O3 C1 C2 C3 3.6(9) . .
O3 C1 C2 C5 -174.8(6) . .
O4 C1 C2 C3 -174.3(6) . .
O4 C1 C2 C5 7.3(9) . .
O1 Zn1 O3 C1 166.8(4) . .
O1 Zn1 N3 C14 5.9(5) . .
O1 Zn1 N3 C13 -164.5(4) . .
O1 Zn1 N1 C21 6.2(5) . .
O1 Zn1 N1 C20 177.9(4) . .
N3 Zn1 O3 C1 -59.9(4) . .
N3 Zn1 O1 C7 -58.1(5) . .
N3 Zn1 N1 C21 -112.8(4) . .
N3 Zn1 N1 C20 58.9(5) . .
N3 C14 C15 N4 -0.6(6) . .
N4 C17 C18 C16 178.8(5) . 2_647
N4 C17 C18 C19 -3.5(11) . .
N2 C22 C21 N1 0.0(7) . .
N1 Zn1 O3 C1 61.7(4) . .
N1 Zn1 O1 C7 -166.6(4) . .
N1 Zn1 N3 C14 109.9(4) . .
N1 Zn1 N3 C13 -60.5(5) . .
C16 C17 C18 C16 0.0(11) . 2_647
C16 C17 C18 C19 177.7(8) . .
C11 C10 C8 C7 -179.1(5) . .
C11 C10 C8 C9 0.6(8) . .
C26 C25 C23 N2 -0.1(8) . .
C26 C25 C23 C24 178.6(5) . .
C25 C24 C23 N2 179.1(5) 2_556 .
C25 C24 C23 C25 0.3(9) 2_556 .
C10 C11 C12 C12 -1.5(10) . 2_766
C10 C11 C12 C9 -179.5(5) . 2_766
C10 C8 C7 O2 -178.8(6) . .
C10 C8 C7 O1 -0.2(8) . .
C10 C8 C9 C12 -0.1(8) . 2_766
C1 C2 C3 C4 -177.3(5) . .
C1 C2 C5 C6 178.0(7) . .
C22 N2 C23 C25 132.5(6) . .
C22 N2 C23 C24 -46.3(7) . .
C22 N2 C20 N1 -0.5(6) . .
C2 C3 C4 C6 178.4(7) . 2_567
C2 C3 C4 C4 -0.2(10) . 2_567
C2 C5 C6 C4 -1.2(11) . 2_567
C14 N3 C13 N4 -0.5(6) . .
C3 C2 C5 C6 -0.4(11) . .
C5 C2 C3 C4 1.1(10) . .
C15 N4 C13 N3 0.2(6) . .
C15 N4 C17 C16 112.2(7) . .
C15 N4 C17 C18 -66.6(7) . .
C24 C25 C23 N2 -179.0(4) 2_556 .
C24 C25 C23 C24 -0.3(8) 2_556 .
C7 C8 C9 C12 179.5(5) . 2_766
C13 N3 C14 C15 0.7(6) . .
C13 N4 C15 C14 0.3(6) . .
C13 N4 C17 C16 -64.9(7) . .
C13 N4 C17 C18 116.3(7) . .
C17 N4 C15 C14 -177.3(5) . .
C17 N4 C13 N3 177.7(5) . .
C12 C11 C10 C8 0.2(9) . .
C23 N2 C22 C21 177.3(5) . .
C23 N2 C20 N1 -177.5(5) . .
C21 N1 C20 N2 0.5(6) . .
C9 C8 C7 O2 1.5(9) . .
C9 C8 C7 O1 -179.9(5) . .
C20 N2 C22 C21 0.3(7) . .
C20 N2 C23 C25 -51.1(7) . .
C20 N2 C23 C24 130.1(6) . .
C20 N1 C21 C22 -0.3(7) . .
C18 C16 C17 N4 -178.8(6) 2_647 .
C18 C16 C17 C18 0.0(11) 2_647 .
